data_2234440
loop_
_publ_author_name
'Fan, Xin'
'Wang, Yanrong'
'Jin, Chengzhi'
'Jin, Longfei'

_publ_section_title
;
 Benzene-1,3,5-tricarbonyl trichloride
;
_journal_coeditor_code VM2166
_journal_issue 4
_journal_name_full 'Acta Crystallographica Section E'
_journal_page_first o1260
_journal_paper_doi 10.1107/S1600536812012895
_journal_volume 68
_journal_year 2012
_chemical_formula_iupac 'C9 H3 Cl3 O3'
_chemical_formula_moiety 'C9 H3 Cl3 O3'
_chemical_formula_sum 'C9 H3 Cl3 O3'
_chemical_formula_weight 265.46
_chemical_name_common
;
1,3,5-Tri(chloroformyl)benzene
;
_chemical_name_systematic
;
Benzene-1,3,5-tricarbonyl trichloride
;
_space_group_IT_number 19
_symmetry_cell_setting orthorhombic
_symmetry_space_group_name_Hall 'P 2ac 2ab'
_symmetry_space_group_name_H-M 'P 21 21 21'
_atom_sites_solution_hydrogens geom
_atom_sites_solution_primary direct
_atom_sites_solution_secondary difmap
_audit_creation_method SHELXL-97
_cell_angle_alpha 90.00
_cell_angle_beta 90.00
_cell_angle_gamma 90.00
_cell_formula_units_Z 4
_cell_length_a 6.0230(13)
_cell_length_b 8.3306(18)
_cell_length_c 21.314(5)
_cell_measurement_reflns_used 3613
_cell_measurement_temperature 298(2)
_cell_measurement_theta_max 28.20
_cell_measurement_theta_min 2.44
_cell_volume 1069.4(4)
_computing_cell_refinement 'SAINT-Plus (Bruker, 2001)'
_computing_data_collection 'SMART (Bruker, 2001)'
_computing_data_reduction 'SAINT-Plus (Bruker, 2001)'
_computing_molecular_graphics 'SHELXTL (Sheldrick, 2008)'
_computing_publication_material 'SHELXTL (Sheldrick, 2008)'
_computing_structure_refinement 'SHELXL97 (Sheldrick, 2008)'
_computing_structure_solution 'SHELXS97 (Sheldrick, 2008)'
_diffrn_ambient_temperature 298(2)
_diffrn_measured_fraction_theta_full 0.999
_diffrn_measured_fraction_theta_max 0.999
_diffrn_measurement_device_type 'Bruker SMART CCD area-detector'
_diffrn_measurement_method 'phi and omega scans'
_diffrn_radiation_monochromator graphite
_diffrn_radiation_source 'fine-focus sealed tube'
_diffrn_radiation_type MoK\a
_diffrn_radiation_wavelength 0.71073
_diffrn_reflns_av_R_equivalents 0.0878
_diffrn_reflns_av_sigmaI/netI 0.0555
_diffrn_reflns_limit_h_max 5
_diffrn_reflns_limit_h_min -7
_diffrn_reflns_limit_k_max 10
_diffrn_reflns_limit_k_min -9
_diffrn_reflns_limit_l_max 27
_diffrn_reflns_limit_l_min -27
_diffrn_reflns_number 6552
_diffrn_reflns_theta_full 26.99
_diffrn_reflns_theta_max 26.99
_diffrn_reflns_theta_min 2.63
_exptl_absorpt_coefficient_mu 0.837
_exptl_absorpt_correction_T_max 0.8505
_exptl_absorpt_correction_T_min 0.7874
_exptl_absorpt_correction_type multi-scan
_exptl_absorpt_process_details '(SADABS; Sheldrick, 1996)'
_exptl_crystal_colour colorless
_exptl_crystal_density_diffrn 1.649
_exptl_crystal_density_method 'not measured'
_exptl_crystal_description block
_exptl_crystal_F_000 528
_exptl_crystal_size_max 0.30
_exptl_crystal_size_mid 0.20
_exptl_crystal_size_min 0.20
_refine_diff_density_max 0.314
_refine_diff_density_min -0.280
_refine_ls_abs_structure_details 'Flack (1983), 952 Friedel pairs'
_refine_ls_abs_structure_Flack 0.13(15)
_refine_ls_extinction_method none
_refine_ls_goodness_of_fit_ref 1.222
_refine_ls_hydrogen_treatment constr
_refine_ls_matrix_type full
_refine_ls_number_parameters 136
_refine_ls_number_reflns 2338
_refine_ls_number_restraints 0
_refine_ls_restrained_S_all 1.222
_refine_ls_R_factor_all 0.0664
_refine_ls_R_factor_gt 0.0649
_refine_ls_shift/su_max 0.000
_refine_ls_shift/su_mean 0.000
_refine_ls_structure_factor_coef Fsqd
_refine_ls_weighting_details 'calc w=1/[\s^2^(Fo^2^)+(0.0522P)^2^+0.5279P] where P=(Fo^2^+2Fc^2^)/3'
_refine_ls_weighting_scheme calc
_refine_ls_wR_factor_gt 0.1684
_refine_ls_wR_factor_ref 0.1695
_reflns_number_gt 2267
_reflns_number_total 2338
_reflns_threshold_expression I>2sigma(I)
_cod_data_source_file vm2166.cif
_cod_data_source_block I
_cod_database_code 2234440
_cod_database_fobs_code 2234440

loop_
_symmetry_equiv_pos_as_xyz
'x, y, z'
'-x+1/2, -y, z+1/2'
'-x, y+1/2, -z+1/2'
'x+1/2, -y+1/2, -z'

loop_
_atom_site_type_symbol
_atom_site_label
_atom_site_fract_x
_atom_site_fract_y
_atom_site_fract_z
_atom_site_U_iso_or_equiv
_atom_site_adp_type
_atom_site_calc_flag
_atom_site_refinement_flags
_atom_site_occupancy
_atom_site_symmetry_multiplicity
C C1 0.4413(7) 0.7665(6) 0.83052(18) 0.0582(10) Uani d . 1 1
C C2 0.3612(7) 0.9176(6) 0.84269(18) 0.0582(9) Uani d . 1 1
H H2 0.2326 0.9534 0.8230 0.070 Uiso calc R 1 1
C C3 0.4728(7) 1.0170(5) 0.88445(19) 0.0545(9) Uani d . 1 1
C C4 0.6638(6) 0.9669(5) 0.91364(18) 0.0497(8) Uani d . 1 1
H H4 0.7392 1.0352 0.9408 0.060 Uiso calc R 1 1
C C5 0.7435(6) 0.8124(5) 0.90207(17) 0.0482(8) Uani d . 1 1
C C6 0.6328(7) 0.7132(5) 0.86085(19) 0.0553(9) Uani d . 1 1
H H6 0.6860 0.6102 0.8532 0.066 Uiso calc R 1 1
C C7 0.3370(9) 0.6507(8) 0.7862(3) 0.0834(16) Uani d . 1 1
C C8 0.3650(9) 1.1749(6) 0.8981(3) 0.0764(14) Uani d . 1 1
C C9 0.9471(7) 0.7645(5) 0.9372(2) 0.0565(9) Uani d . 1 1
Cl Cl1 0.1090(3) 0.7279(3) 0.74344(9) 0.1188(7) Uani d . 1 1
Cl Cl2 0.5232(3) 1.30825(15) 0.94387(9) 0.0934(5) Uani d . 1 1
Cl Cl3 1.0317(2) 0.56293(13) 0.92527(7) 0.0775(4) Uani d . 1 1
O O1 0.3901(9) 0.5166(6) 0.7783(2) 0.1201(18) Uani d . 1 1
O O2 0.1848(8) 1.2126(6) 0.8830(3) 0.130(2) Uani d . 1 1
O O3 1.0513(6) 0.8462(4) 0.97113(18) 0.0759(9) Uani d . 1 1

loop_
_atom_site_aniso_label
_atom_site_aniso_U_11
_atom_site_aniso_U_22
_atom_site_aniso_U_33
_atom_site_aniso_U_12
_atom_site_aniso_U_13
_atom_site_aniso_U_23
C1 0.058(2) 0.072(3) 0.0452(17) 0.0009(19) 0.0046(17) -0.0110(19)
C2 0.058(2) 0.066(2) 0.0502(19) 0.008(2) -0.0014(17) 0.0023(19)
C3 0.058(2) 0.0495(19) 0.056(2) 0.0058(17) 0.0010(18) 0.0014(16)
C4 0.0481(17) 0.0480(18) 0.0530(18) 0.0037(15) 0.0025(15) 0.0009(16)
C5 0.0486(18) 0.0464(18) 0.0495(18) 0.0055(16) 0.0044(15) 0.0063(16)
C6 0.060(2) 0.048(2) 0.058(2) 0.0056(17) 0.0147(18) -0.0070(17)
C7 0.076(3) 0.103(4) 0.070(3) 0.003(3) -0.002(2) -0.034(3)
C8 0.082(3) 0.058(2) 0.090(3) 0.018(2) -0.029(3) -0.009(2)
C9 0.0507(19) 0.0460(19) 0.073(2) 0.0127(16) 0.0077(18) 0.0032(19)
Cl1 0.1086(11) 0.1431(17) 0.1046(11) -0.0062(12) -0.0484(10) -0.0267(12)
Cl2 0.0915(9) 0.0520(6) 0.1365(13) 0.0142(6) -0.0241(9) -0.0208(7)
Cl3 0.0730(7) 0.0567(6) 0.1028(9) 0.0245(5) -0.0030(6) -0.0003(6)
O1 0.123(3) 0.112(4) 0.125(4) 0.020(3) -0.018(3) -0.076(3)
O2 0.112(3) 0.093(3) 0.185(5) 0.051(3) -0.071(3) -0.041(3)
O3 0.0646(18) 0.0658(19) 0.097(2) 0.0090(15) -0.0232(18) -0.0087(19)

loop_
_atom_type_symbol
_atom_type_description
_atom_type_scat_dispersion_real
_atom_type_scat_dispersion_imag
_atom_type_scat_source
C C 0.0033 0.0016 'International Tables Vol C Tables 4.2.6.8 and 6.1.1.4'
H H 0.0000 0.0000 'International Tables Vol C Tables 4.2.6.8 and 6.1.1.4'
Cl Cl 0.1484 0.1585 'International Tables Vol C Tables 4.2.6.8 and 6.1.1.4'
O O 0.0106 0.0060 'International Tables Vol C Tables 4.2.6.8 and 6.1.1.4'

loop_
_geom_angle_atom_site_label_1
_geom_angle_atom_site_label_2
_geom_angle_atom_site_label_3
_geom_angle
C2 C1 C6 119.6(4)
C2 C1 C7 124.4(4)
C6 C1 C7 115.9(4)
C1 C2 C3 119.9(4)
C1 C2 H2 120.1
C3 C2 H2 120.1
C4 C3 C2 121.0(4)
C4 C3 C8 122.8(4)
C2 C3 C8 116.1(4)
C3 C4 C5 119.2(4)
C3 C4 H4 120.4
C5 C4 H4 120.4
C6 C5 C4 119.9(4)
C6 C5 C9 123.9(4)
C4 C5 C9 116.1(4)
C5 C6 C1 120.3(4)
C5 C6 H6 119.8
C1 C6 H6 119.8
O1 C7 C1 126.3(6)
O1 C7 Cl1 118.9(5)
C1 C7 Cl1 114.8(4)
O2 C8 C3 125.6(5)
O2 C8 Cl2 118.9(4)
C3 C8 Cl2 115.4(3)
O3 C9 C5 126.4(4)
O3 C9 Cl3 118.9(3)
C5 C9 Cl3 114.7(3)

loop_
_geom_bond_atom_site_label_1
_geom_bond_atom_site_label_2
_geom_bond_distance
C1 C2 1.373(6)
C1 C6 1.394(6)
C1 C7 1.489(7)
C2 C3 1.388(6)
C2 H2 0.9300
C3 C4 1.373(6)
C3 C8 1.496(6)
C4 C5 1.396(5)
C4 H4 0.9300
C5 C6 1.378(6)
C5 C9 1.491(5)
C6 H6 0.9300
C7 O1 1.174(7)
C7 Cl1 1.769(6)
C8 O2 1.175(6)
C8 Cl2 1.758(5)
C9 O3 1.174(5)
C9 Cl3 1.773(4)

loop_
_geom_hbond_atom_site_label_D
_geom_hbond_atom_site_label_H
_geom_hbond_atom_site_label_A
_geom_hbond_distance_DH
_geom_hbond_distance_HA
_geom_hbond_distance_DA
_geom_hbond_angle_DHA
_geom_hbond_publ_flag
C2 H2 Cl1 0.93 2.64 3.047(5) 107.3 y
C4 H4 Cl2 0.93 2.62 3.036(4) 107.7 y
C6 H6 Cl3 0.93 2.62 3.037(4) 108.1 y

loop_
_geom_torsion_atom_site_label_1
_geom_torsion_atom_site_label_2
_geom_torsion_atom_site_label_3
_geom_torsion_atom_site_label_4
_geom_torsion
C6 C1 C2 C3 0.8(6)
C7 C1 C2 C3 -179.3(4)
C1 C2 C3 C4 0.5(6)
C1 C2 C3 C8 -175.9(4)
C2 C3 C4 C5 -1.5(6)
C8 C3 C4 C5 174.7(4)
C3 C4 C5 C6 1.2(6)
C3 C4 C5 C9 -177.8(3)
C4 C5 C6 C1 0.1(6)
C9 C5 C6 C1 179.0(4)
C2 C1 C6 C5 -1.1(6)
C7 C1 C6 C5 179.0(4)
C2 C1 C7 O1 -173.6(6)
C6 C1 C7 O1 6.4(9)
C2 C1 C7 Cl1 5.3(7)
C6 C1 C7 Cl1 -174.8(3)
C4 C3 C8 O2 -166.4(7)
C2 C3 C8 O2 10.0(9)
C4 C3 C8 Cl2 10.6(6)
C2 C3 C8 Cl2 -173.0(4)
C6 C5 C9 O3 177.2(4)
C4 C5 C9 O3 -3.8(6)
C6 C5 C9 Cl3 -3.1(5)
C4 C5 C9 Cl3 175.9(3)

loop_
_cod_related_entry_id
_cod_related_entry_database
_cod_related_entry_code
1 ChemSpider 70514
